data_7215531
loop_
_publ_author_name
'Saravanakumar, Rajendran'
'Varghese, Babu'
'Sankararaman, Sethuraman'

_publ_section_title
;
 Hydrogen-bond network in isomeric phenylenedipropynoic acids and their
 DABCO salts. Water mediated helical hydrogen bond motifs
;
_journal_coden_ASTM CRECF4
_journal_issue 2
_journal_name_full CrystEngComm
_journal_page_first 337
_journal_page_last 346
_journal_paper_doi 10.1039/b816658g
_journal_volume 11
_journal_year 2009
_chemical_formula_moiety 'C18 H18 N2 O4'
_chemical_formula_sum 'C18 H18 N2 O4'
_chemical_formula_weight 326.34
_space_group_IT_number 14
_symmetry_cell_setting monoclinic
_symmetry_space_group_name_Hall '-P 2ybc'
_symmetry_space_group_name_H-M 'P 1 21/c 1'
_atom_sites_solution_hydrogens geom
_atom_sites_solution_primary direct
_atom_sites_solution_secondary difmap
_audit_creation_method SHELXL-97
_cell_angle_alpha 90.000(18)
_cell_angle_beta 103.425(13)
_cell_angle_gamma 90.000(19)
_cell_formula_units_Z 4
_cell_length_a 9.5230(18)
_cell_length_b 17.603(5)
_cell_length_c 9.8656(17)
_cell_measurement_reflns_used 25
_cell_measurement_temperature 293(2)
_cell_measurement_theta_max 20
_cell_measurement_theta_min 15
_cell_volume 1608.6(6)
_computing_cell_refinement 'cad4 system software'
_computing_data_collection 'cad4 system software'
_computing_data_reduction 'xcad4(Harms et al., 1995)'
_computing_molecular_graphics 'ORTEP3(Farrugia et al., 1997)'
_computing_publication_material 'SHELXL-97 (Sheldrick, 1997)'
_computing_structure_refinement 'SHELXL-97 (Sheldrick, 1997)'
_computing_structure_solution 'sir92 (Altornare et al., 1993)'
_diffrn_ambient_temperature 293(2)
_diffrn_measured_fraction_theta_full 1.000
_diffrn_measured_fraction_theta_max 1.000
_diffrn_measurement_device_type 'cad4 diffractometer'
_diffrn_measurement_method 'omega twotheta'
_diffrn_radiation_monochromator graphite
_diffrn_radiation_source 'fine-focus sealed tube'
_diffrn_radiation_type CuK\a
_diffrn_radiation_wavelength 1.54180
_diffrn_reflns_av_R_equivalents 0.0298
_diffrn_reflns_av_sigmaI/netI 0.0257
_diffrn_reflns_limit_h_max 11
_diffrn_reflns_limit_h_min 0
_diffrn_reflns_limit_k_max 21
_diffrn_reflns_limit_k_min 0
_diffrn_reflns_limit_l_max 11
_diffrn_reflns_limit_l_min -11
_diffrn_reflns_number 3111
_diffrn_reflns_theta_full 67.92
_diffrn_reflns_theta_max 67.92
_diffrn_reflns_theta_min 4.77
_diffrn_standards_decay_% 0
_diffrn_standards_interval_time '1 hour'
_diffrn_standards_number 2
_exptl_absorpt_coefficient_mu 0.794
_exptl_absorpt_correction_T_max 0.9992
_exptl_absorpt_correction_T_min 0.9412
_exptl_absorpt_correction_type psi-scan
_exptl_absorpt_process_details
;
North A.C.T., Phillips D.C. & Mathews F.S. (1968) Acta. Cryst. A24, 351
Number of psi-scan sets used was 4
Theta correction was applied.
Averaged transmission function was used.
No Fourier smoothing was applied.
;
_exptl_crystal_colour 'pale yellow'
_exptl_crystal_density_diffrn 1.347
_exptl_crystal_density_method 'not measured'
_exptl_crystal_description needle
_exptl_crystal_F_000 688
_exptl_crystal_size_max 0.3
_exptl_crystal_size_mid 0.2
_exptl_crystal_size_min 0.2
_refine_diff_density_max 0.271
_refine_diff_density_min -0.309
_refine_diff_density_rms 0.062
_refine_ls_extinction_coef 0.0009(3)
_refine_ls_extinction_expression Fc^*^=kFc[1+0.001xFc^2^\l^3^/sin(2\q)]^-1/4^
_refine_ls_extinction_method SHELXL
_refine_ls_goodness_of_fit_ref 1.095
_refine_ls_hydrogen_treatment mixed
_refine_ls_matrix_type full
_refine_ls_number_parameters 226
_refine_ls_number_reflns 2928
_refine_ls_number_restraints 0
_refine_ls_restrained_S_all 1.095
_refine_ls_R_factor_all 0.0866
_refine_ls_R_factor_gt 0.0630
_refine_ls_shift/su_max 0.000
_refine_ls_shift/su_mean 0.000
_refine_ls_structure_factor_coef Fsqd
_refine_ls_weighting_details 'calc w=1/[\s^2^(Fo^2^)+(0.1344P)^2^+1.7104P] where P=(Fo^2^+2Fc^2^)/3'
_refine_ls_weighting_scheme calc
_refine_ls_wR_factor_gt 0.2672
_refine_ls_wR_factor_ref 0.2783
_reflns_number_gt 1921
_reflns_number_total 2928
_reflns_threshold_expression >2sigma(I)
_cod_duplicate_entry 7200494
_cod_data_source_file b816658g.txt
_cod_data_source_block saro
_cod_depositor_comments
;
 Updated bibliographic information.

 Antanas Vaitkus,
 2019-09-18

 Marked entry as a duplicate of entry 7200494.

 Antanas Vaitkus,
 2019-09-18
;
_cod_original_sg_symbol_H-M P21/c
_cod_database_code 7215531
_exptl_absorpt_factor_mur 0.000

loop_
_symmetry_equiv_pos_as_xyz
'x, y, z'
'-x, y+1/2, -z+1/2'
'-x, -y, -z'
'x, -y-1/2, z-1/2'

loop_
_atom_site_label
_atom_site_type_symbol
_atom_site_fract_x
_atom_site_fract_y
_atom_site_fract_z
_atom_site_U_iso_or_equiv
_atom_site_adp_type
_atom_site_occupancy
_atom_site_symmetry_multiplicity
_atom_site_calc_flag
_atom_site_refinement_flags
C1 C 0.2809(4) 0.6400(2) 0.3003(3) 0.0486(9) Uani 1 1 d .
C2 C 0.1957(4) 0.6318(2) 0.1565(4) 0.0489(9) Uani 1 1 d .
C3 C 0.1316(4) 0.6283(2) 0.0376(3) 0.0498(10) Uani 1 1 d .
C4 C 0.0582(4) 0.6246(2) -0.1075(3) 0.0476(9) Uani 1 1 d .
C5 C 0.0274(4) 0.5554(2) -0.1744(3) 0.0458(9) Uani 1 1 d .
H5 H 0.0526 0.5105 -0.1250 0.055 Uiso 1 1 calc R
C6 C -0.0405(4) 0.5526(2) -0.3142(3) 0.0483(9) Uani 1 1 d .
H6 H -0.0604 0.5060 -0.3589 0.058 Uiso 1 1 calc R
C7 C -0.0792(3) 0.6198(2) -0.3880(3) 0.0434(9) Uani 1 1 d .
C8 C -0.0493(4) 0.6890(2) -0.3213(3) 0.0516(10) Uani 1 1 d .
H8 H -0.0753 0.7338 -0.3706 0.062 Uiso 1 1 calc R
C9 C 0.0192(4) 0.6919(2) -0.1815(3) 0.0489(9) Uani 1 1 d .
H9 H 0.0391 0.7385 -0.1369 0.059 Uiso 1 1 calc R
C10 C -0.1526(4) 0.6167(2) -0.5342(3) 0.0478(9) Uani 1 1 d .
C11 C -0.2145(4) 0.6142(2) -0.6532(3) 0.0489(9) Uani 1 1 d .
C12 C -0.2907(4) 0.6085(2) -0.8010(3) 0.0462(9) Uani 1 1 d .
C13 C 0.4610(4) 0.4459(2) 0.3347(4) 0.0556(10) Uani 1 1 d .
H13A H 0.5165 0.4926 0.3442 0.067 Uiso 1 1 calc R
H13B H 0.3949 0.4488 0.3960 0.067 Uiso 1 1 calc R
C14 C 0.3768(4) 0.4364(2) 0.1850(4) 0.0535(10) Uani 1 1 d .
H14A H 0.2743 0.4333 0.1815 0.064 Uiso 1 1 calc R
H14B H 0.3932 0.4797 0.1299 0.064 Uiso 1 1 calc R
C15 C 0.5817(4) 0.3710(2) 0.1333(4) 0.0458(9) Uani 1 1 d .
H15A H 0.6004 0.4152 0.0815 0.055 Uiso 1 1 calc R
H15B H 0.6133 0.3262 0.0914 0.055 Uiso 1 1 calc R
C16 C 0.6640(4) 0.3776(2) 0.2846(4) 0.0519(10) Uani 1 1 d .
H16A H 0.7277 0.3343 0.3098 0.062 Uiso 1 1 calc R
H16B H 0.7223 0.4234 0.2975 0.062 Uiso 1 1 calc R
C17 C 0.3961(4) 0.2984(2) 0.2097(3) 0.0543(10) Uani 1 1 d .
H17A H 0.4287 0.2523 0.1728 0.065 Uiso 1 1 calc R
H17B H 0.2931 0.2940 0.2029 0.065 Uiso 1 1 calc R
C18 C 0.4752(5) 0.3089(2) 0.3609(4) 0.0592(11) Uani 1 1 d .
H18A H 0.4064 0.3111 0.4195 0.071 Uiso 1 1 calc R
H18B H 0.5394 0.2662 0.3909 0.071 Uiso 1 1 calc R
N1 N 0.4260(3) 0.36550(16) 0.1279(3) 0.0408(7) Uani 1 1 d .
N2 N 0.5592(3) 0.38024(17) 0.3740(3) 0.0467(8) Uani 1 1 d .
O1 O 0.3363(7) 0.6993(3) 0.3329(4) 0.177(3) Uani 1 1 d .
O2 O 0.2865(5) 0.5877(2) 0.3786(3) 0.1027(15) Uani 1 1 d .
O3 O -0.2853(3) 0.66476(16) -0.8755(2) 0.0613(9) Uani 1 1 d .
O4 O -0.3524(4) 0.54906(18) -0.8408(3) 0.0936(14) Uani 1 1 d .
H1 H 0.375(4) 0.361(2) 0.033(4) 0.054(11) Uiso 1 1 d .
H2 H 0.616(5) 0.384(2) 0.466(5) 0.077(14) Uiso 1 1 d .

loop_
_atom_site_aniso_label
_atom_site_aniso_U_11
_atom_site_aniso_U_22
_atom_site_aniso_U_33
_atom_site_aniso_U_23
_atom_site_aniso_U_13
_atom_site_aniso_U_12
C1 0.057(2) 0.051(2) 0.0274(17) 0.0009(15) -0.0116(15) -0.0092(17)
C2 0.051(2) 0.059(2) 0.0287(18) 0.0050(15) -0.0075(15) 0.0002(17)
C3 0.045(2) 0.072(3) 0.0258(18) -0.0005(15) -0.0050(14) 0.0010(17)
C4 0.0355(18) 0.076(3) 0.0248(16) 0.0011(16) -0.0053(13) 0.0022(16)
C5 0.0408(18) 0.064(2) 0.0278(16) 0.0113(15) -0.0029(14) 0.0039(16)
C6 0.0415(19) 0.066(2) 0.0308(17) -0.0006(16) -0.0056(14) 0.0015(16)
C7 0.0350(17) 0.069(2) 0.0212(15) 0.0019(14) -0.0035(12) 0.0060(16)
C8 0.051(2) 0.065(2) 0.0315(17) 0.0038(16) -0.0053(15) 0.0148(18)
C9 0.046(2) 0.064(2) 0.0301(17) -0.0005(15) -0.0050(14) 0.0032(17)
C10 0.0453(19) 0.069(2) 0.0221(17) 0.0023(15) -0.0056(14) 0.0055(17)
C11 0.052(2) 0.059(2) 0.0281(18) 0.0033(15) -0.0062(15) 0.0031(17)
C12 0.050(2) 0.049(2) 0.0308(18) 0.0019(15) -0.0093(14) -0.0001(16)
C13 0.062(2) 0.066(3) 0.0356(19) -0.0094(17) 0.0057(17) -0.0021(19)
C14 0.056(2) 0.059(2) 0.0395(19) -0.0021(16) -0.0008(16) 0.0169(18)
C15 0.0453(19) 0.056(2) 0.0359(18) -0.0034(15) 0.0090(14) -0.0018(16)
C16 0.0385(19) 0.069(3) 0.042(2) 0.0014(17) -0.0031(15) -0.0042(17)
C17 0.064(2) 0.059(2) 0.0321(18) 0.0007(16) -0.0036(16) -0.0208(19)
C18 0.075(3) 0.063(2) 0.0328(18) 0.0072(17) -0.0014(17) -0.019(2)
N1 0.0428(16) 0.0548(17) 0.0192(13) 0.0004(11) -0.0042(11) -0.0010(13)
N2 0.0509(18) 0.0598(19) 0.0203(14) 0.0034(12) -0.0102(12) -0.0089(14)
O1 0.269(6) 0.112(3) 0.086(3) 0.030(3) -0.090(4) -0.104(4)
O2 0.151(3) 0.087(2) 0.0398(16) 0.0140(17) -0.0390(19) -0.044(2)
O3 0.083(2) 0.0590(17) 0.0273(12) 0.0058(11) -0.0159(12) -0.0149(14)
O4 0.144(3) 0.067(2) 0.0444(17) 0.0092(14) -0.0281(18) -0.038(2)

loop_
_atom_type_symbol
_atom_type_description
_atom_type_scat_dispersion_real
_atom_type_scat_dispersion_imag
_atom_type_scat_source
C C 0.0181 0.0091 'International Tables Vol C Tables 4.2.6.8 and 6.1.1.4'
H H 0.0000 0.0000 'International Tables Vol C Tables 4.2.6.8 and 6.1.1.4'
N N 0.0311 0.0180 'International Tables Vol C Tables 4.2.6.8 and 6.1.1.4'
O O 0.0492 0.0322 'International Tables Vol C Tables 4.2.6.8 and 6.1.1.4'

loop_
_geom_angle_atom_site_label_1
_geom_angle_atom_site_label_2
_geom_angle_atom_site_label_3
_geom_angle
O1 C1 O2 123.7(4)
O1 C1 C2 117.5(4)
O2 C1 C2 118.7(3)
C3 C2 C1 176.2(4)
C2 C3 C4 178.2(4)
C5 C4 C9 119.7(3)
C5 C4 C3 120.9(3)
C9 C4 C3 119.4(3)
C6 C5 C4 120.4(3)
C6 C5 H5 119.8
C4 C5 H5 119.8
C5 C6 C7 119.8(3)
C5 C6 H6 120.1
C7 C6 H6 120.1
C8 C7 C6 119.9(3)
C8 C7 C10 120.4(3)
C6 C7 C10 119.7(3)
C9 C8 C7 120.3(3)
C9 C8 H8 119.9
C7 C8 H8 119.9
C8 C9 C4 119.9(4)
C8 C9 H9 120.1
C4 C9 H9 120.1
C11 C10 C7 179.0(4)
C10 C11 C12 178.2(4)
O4 C12 O3 125.2(3)
O4 C12 C11 117.8(3)
O3 C12 C11 116.9(3)
N2 C13 C14 109.1(3)
N2 C13 H13A 109.9
C14 C13 H13A 109.9
N2 C13 H13B 109.9
C14 C13 H13B 109.9
H13A C13 H13B 108.3
N1 C14 C13 108.6(3)
N1 C14 H14A 110.0
C13 C14 H14A 110.0
N1 C14 H14B 110.0
C13 C14 H14B 110.0
H14A C14 H14B 108.3
N1 C15 C16 109.0(3)
N1 C15 H15A 109.9
C16 C15 H15A 109.9
N1 C15 H15B 109.9
C16 C15 H15B 109.9
H15A C15 H15B 108.3
N2 C16 C15 108.8(3)
N2 C16 H16A 109.9
C15 C16 H16A 109.9
N2 C16 H16B 109.9
C15 C16 H16B 109.9
H16A C16 H16B 108.3
N1 C17 C18 108.7(3)
N1 C17 H17A 109.9
C18 C17 H17A 109.9
N1 C17 H17B 109.9
C18 C17 H17B 109.9
H17A C17 H17B 108.3
N2 C18 C17 108.9(3)
N2 C18 H18A 109.9
C17 C18 H18A 109.9
N2 C18 H18B 109.9
C17 C18 H18B 109.9
H18A C18 H18B 108.3
C15 N1 C14 109.4(3)
C15 N1 C17 110.4(3)
C14 N1 C17 110.0(3)
C15 N1 H1 109(2)
C14 N1 H1 108(2)
C17 N1 H1 110(2)
C16 N2 C18 110.3(3)
C16 N2 C13 110.0(3)
C18 N2 C13 110.1(3)
C16 N2 H2 105(3)
C18 N2 H2 109(3)
C13 N2 H2 112(3)

loop_
_geom_bond_atom_site_label_1
_geom_bond_atom_site_label_2
_geom_bond_distance
C1 O1 1.179(5)
C1 O2 1.195(5)
C1 C2 1.469(4)
C2 C3 1.191(5)
C3 C4 1.441(4)
C4 C5 1.385(5)
C4 C9 1.395(5)
C5 C6 1.381(4)
C5 H5 0.9300
C6 C7 1.393(5)
C6 H6 0.9300
C7 C8 1.383(5)
C7 C10 1.450(4)
C8 C9 1.382(4)
C8 H8 0.9300
C9 H9 0.9300
C10 C11 1.186(5)
C11 C12 1.474(4)
C12 O4 1.219(4)
C12 O3 1.242(4)
C13 N2 1.481(5)
C13 C14 1.517(5)
C13 H13A 0.9700
C13 H13B 0.9700
C14 N1 1.489(4)
C14 H14A 0.9700
C14 H14B 0.9700
C15 N1 1.475(4)
C15 C16 1.521(5)
C15 H15A 0.9700
C15 H15B 0.9700
C16 N2 1.478(5)
C16 H16A 0.9700
C16 H16B 0.9700
C17 N1 1.495(4)
C17 C18 1.518(4)
C17 H17A 0.9700
C17 H17B 0.9700
C18 N2 1.479(5)
C18 H18A 0.9700
C18 H18B 0.9700
N1 H1 0.96(4)
N2 H2 0.94(5)

loop_
_geom_hbond_atom_site_label_D
_geom_hbond_atom_site_label_H
_geom_hbond_atom_site_label_A
_geom_hbond_distance_DH
_geom_hbond_distance_HA
_geom_hbond_distance_DA
_geom_hbond_angle_DHA
_geom_hbond_site_symmetry_A
N1 H1 O3 0.96(4) 1.65(4) 2.594(3) 169(4) 3_564
N2 H2 O2 0.94(5) 1.68(5) 2.602(4) 167(4) 3_666

loop_
_geom_torsion_atom_site_label_1
_geom_torsion_atom_site_label_2
_geom_torsion_atom_site_label_3
_geom_torsion_atom_site_label_4
_geom_torsion
O1 C1 C2 C3 27(7)
O2 C1 C2 C3 -155(6)
C1 C2 C3 C4 31(18)
C2 C3 C4 C5 102(14)
C2 C3 C4 C9 -77(14)
C9 C4 C5 C6 0.6(5)
C3 C4 C5 C6 -178.8(3)
C4 C5 C6 C7 -0.4(5)
C5 C6 C7 C8 0.1(5)
C5 C6 C7 C10 -179.0(3)
C6 C7 C8 C9 0.1(6)
C10 C7 C8 C9 179.2(3)
C7 C8 C9 C4 0.0(6)
C5 C4 C9 C8 -0.3(6)
C3 C4 C9 C8 179.0(3)
C8 C7 C10 C11 -88(23)
C6 C7 C10 C11 91(23)
C7 C10 C11 C12 -99(26)
C10 C11 C12 O4 29(14)
C10 C11 C12 O3 -150(14)
N2 C13 C14 N1 -1.9(4)
N1 C15 C16 N2 -2.9(4)
N1 C17 C18 N2 -2.3(5)
C16 C15 N1 C14 62.8(4)
C16 C15 N1 C17 -58.5(4)
C13 C14 N1 C15 -59.9(4)
C13 C14 N1 C17 61.6(4)
C18 C17 N1 C15 61.7(4)
C18 C17 N1 C14 -59.2(4)
C15 C16 N2 C18 62.6(4)
C15 C16 N2 C13 -59.0(4)
C17 C18 N2 C16 -59.3(4)
C17 C18 N2 C13 62.3(4)
C14 C13 N2 C16 61.9(4)
C14 C13 N2 C18 -59.9(4)
